data_4112082
loop_
_publ_author_name
'Matthew J. Byrnes'
'Malcolm H. Chisholm'
'Judith A. Gallucci'
'Yao Liu'
'Ramkrishna Ramnauth'
'Claudia Turro'

_publ_section_title
;
 Observation of 1MLCT and 3MLCT Excited States in Quadruply Bonded Mo2 and
 W2 Complexes
;
_journal_name_full 'Journal of the American Chemical Society'
_journal_page_first 17343
_journal_page_last 17352
_journal_paper_doi 10.1021/ja055136h
_journal_volume 127
_journal_year 2005
_chemical_formula_moiety 'C60 H36 Mo2 O8, 2(C4 H8 O)'
_chemical_formula_sum 'C68 H52 Mo2 O10'
_chemical_formula_weight 1220.98
_chemical_name_systematic
; 
 ? 
;
_space_group_IT_number 14
_symmetry_cell_setting monoclinic
_symmetry_space_group_name_Hall '-P 2ybc'
_symmetry_space_group_name_H-M 'P 1 21/c 1'
_atom_sites_solution_hydrogens geom
_atom_sites_solution_primary heavy
_atom_sites_solution_secondary difmap
_audit_creation_method SHELXL-93
_cell_angle_alpha 90.0
_cell_angle_beta 95.199(4)
_cell_angle_gamma 90.0
_cell_formula_units_Z 4
_cell_length_a 22.784(2)
_cell_length_b 22.806(2)
_cell_length_c 10.395(1)
_cell_measurement_temperature 150(2)
_cell_volume 5379.1(8)
_computing_cell_refinement 'DENZO (Otwinowski & Minor, 1997)'
_computing_data_collection 'COLLECT (Nonius, 1999)'
_computing_data_reduction 'DENZO (Otwinowski & Minor, 1997)'
_computing_structure_refinement 'SHELXL-93 (Sheldrick, 1993)'
_computing_structure_solution 'SHELXS-86 (Sheldrick, 1990)'
_diffrn_ambient_temperature 150(2)
_diffrn_measurement_device 'Nonius Kappa CCD'
_diffrn_measurement_method 'phi and omega scans'
_diffrn_radiation_monochromator graphite
_diffrn_radiation_source 'fine-focus sealed tube'
_diffrn_radiation_type MoK\a
_diffrn_radiation_wavelength 0.71073
_diffrn_reflns_av_R_equivalents 0.046
_diffrn_reflns_limit_h_max 29
_diffrn_reflns_limit_h_min -29
_diffrn_reflns_limit_k_max 29
_diffrn_reflns_limit_k_min -29
_diffrn_reflns_limit_l_max 13
_diffrn_reflns_limit_l_min -13
_diffrn_reflns_number 88960
_diffrn_reflns_theta_max 27.46
_diffrn_reflns_theta_min 2.16
_exptl_absorpt_coefficient_mu 0.531
_exptl_absorpt_correction_T_max 0.979
_exptl_absorpt_correction_T_min 0.880
_exptl_absorpt_correction_type multi-scan
_exptl_absorpt_process_details 'HKL Scalepack (Otwinowski & Minor, 1997)'
_exptl_crystal_colour red
_exptl_crystal_density_diffrn 1.508
_exptl_crystal_description 'rectangular plate'
_exptl_crystal_F_000 2496
_exptl_crystal_size_max 0.35
_exptl_crystal_size_mid 0.25
_exptl_crystal_size_min 0.04
_refine_diff_density_max 0.827
_refine_diff_density_min -0.533
_refine_ls_extinction_method none
_refine_ls_goodness_of_fit_all 1.015
_refine_ls_goodness_of_fit_ref 1.061
_refine_ls_hydrogen_treatment noref
_refine_ls_matrix_type full
_refine_ls_number_parameters 721
_refine_ls_number_reflns 12319
_refine_ls_number_restraints 0
_refine_ls_restrained_S_all 1.015
_refine_ls_restrained_S_obs 1.061
_refine_ls_R_factor_all 0.0521
_refine_ls_R_factor_gt 0.0319
_refine_ls_shift/su_max 0.008
_refine_ls_shift/su_mean 0.001
_refine_ls_structure_factor_coef Fsqd
_refine_ls_weighting_details 'w=1/[\s^2^(Fo^2^)+(0.0373P)^2^+3.2250P] where P=(Fo^2^+2Fc^2^)/3'
_refine_ls_weighting_scheme calc
_refine_ls_wR_factor_all 0.0802
_refine_ls_wR_factor_ref 0.0724
_reflns_number_gt 9354
_reflns_number_total 12319
_reflns_threshold_expression >2sigma(I)
_cod_data_source_file ja055136hsi20050728_045653.cif
_cod_data_source_block Chisholm1071
_cod_original_cell_volume 5379.2(8)
_cod_original_sg_symbol_H-M 'P 21/c'
_cod_database_code 4112082

loop_
_symmetry_equiv_pos_as_xyz
'x, y, z'
'-x, y+1/2, -z+1/2'
'-x, -y, -z'
'x, -y-1/2, z-1/2'

loop_
_atom_site_aniso_label
_atom_site_aniso_U_11
_atom_site_aniso_U_22
_atom_site_aniso_U_33
_atom_site_aniso_U_23
_atom_site_aniso_U_13
_atom_site_aniso_U_12
Mo1A 0.01635(9) 0.01481(10) 0.01239(9) 0.00060(7) 0.00171(6) -0.00256(7)
O1A 0.0269(8) 0.0168(8) 0.0165(8) 0.0000(6) 0.0026(6) -0.0027(6)
O2A 0.0248(8) 0.0166(8) 0.0175(8) 0.0006(6) 0.0028(6) -0.0015(6)
O1B 0.0188(7) 0.0227(8) 0.0162(7) 0.0030(6) 0.0014(6) -0.0015(6)
O2B 0.0172(7) 0.0250(9) 0.0179(8) 0.0032(7) 0.0014(6) -0.0015(6)
O3A 0.0379(10) 0.0426(11) 0.0219(9) 0.0042(8) 0.0074(7) -0.0040(8)
C1A 0.0314(13) 0.0236(13) 0.0281(13) -0.0004(11) -0.0017(10) -0.0054(10)
C2A 0.0353(14) 0.0308(14) 0.0322(14) 0.0027(12) 0.0028(11) -0.0052(11)
C3A 0.0381(15) 0.0298(15) 0.039(2) 0.0062(12) -0.0061(12) -0.0146(12)
C4A 0.044(2) 0.0237(14) 0.036(2) 0.0003(12) -0.0083(12) -0.0070(12)
C5A 0.050(2) 0.034(2) 0.034(2) -0.0124(12) 0.0030(13) 0.0102(13)
C6A 0.046(2) 0.047(2) 0.037(2) -0.0075(14) 0.0127(13) 0.0149(14)
C7A 0.0355(14) 0.043(2) 0.0340(15) -0.0015(13) 0.0079(12) 0.0031(12)
C8A 0.0346(14) 0.0281(14) 0.0268(13) -0.0022(11) 0.0037(11) 0.0030(11)
C9A 0.0315(12) 0.0178(12) 0.0163(11) -0.0006(9) -0.0030(9) 0.0016(9)
C10A 0.046(2) 0.0196(13) 0.0297(14) -0.0066(11) -0.0043(12) 0.0013(11)
C11A 0.0405(14) 0.0259(14) 0.0222(13) -0.0037(10) -0.0002(11) 0.0057(11)
C12A 0.0312(12) 0.0228(13) 0.0191(12) 0.0000(10) -0.0004(10) 0.0029(10)
C13A 0.0317(13) 0.0176(12) 0.0200(12) 0.0017(9) -0.0039(10) -0.0010(10)
C14A 0.0385(14) 0.0200(13) 0.0267(13) -0.0007(10) -0.0048(11) -0.0012(10)
C15A 0.0218(11) 0.0185(12) 0.0186(12) -0.0021(9) 0.0011(9) -0.0009(9)
C1B 0.0276(13) 0.0336(14) 0.0293(14) 0.0020(11) -0.0001(10) 0.0016(11)
C2B 0.044(2) 0.036(2) 0.034(2) -0.0019(12) 0.0025(12) 0.0033(12)
C3B 0.0356(15) 0.045(2) 0.035(2) 0.0065(13) 0.0058(12) 0.0167(13)
C4B 0.0253(13) 0.050(2) 0.0300(14) 0.0100(13) 0.0032(11) 0.0109(12)
C5B 0.0241(12) 0.043(2) 0.0276(13) 0.0051(12) -0.0054(10) -0.0101(11)
C6B 0.0367(14) 0.036(2) 0.0274(14) -0.0030(12) -0.0029(11) -0.0106(12)
C7B 0.0352(14) 0.0345(15) 0.0242(13) 0.0007(11) 0.0019(11) -0.0005(11)
C8B 0.0231(12) 0.0349(14) 0.0194(12) 0.0047(10) 0.0013(9) -0.0017(10)
C9B 0.0187(11) 0.0315(13) 0.0164(11) 0.0048(9) 0.0005(9) -0.0021(9)
C10B 0.0190(11) 0.044(2) 0.0251(13) 0.0073(12) -0.0030(9) -0.0035(11)
C11B 0.0194(11) 0.0367(14) 0.0215(12) 0.0054(11) -0.0024(9) -0.0045(10)
C12B 0.0211(11) 0.0314(14) 0.0167(11) 0.0058(10) 0.0005(9) -0.0033(10)
C13B 0.0225(11) 0.0316(14) 0.0200(12) 0.0058(10) 0.0030(9) 0.0002(10)
C14B 0.0228(12) 0.0394(15) 0.0228(12) 0.0098(11) 0.0027(10) 0.0044(11)
C15B 0.0190(11) 0.0220(12) 0.0188(11) -0.0014(9) 0.0006(9) -0.0004(9)
C16A 0.0384(15) 0.039(2) 0.0283(14) 0.0014(12) -0.0007(11) -0.0050(12)
C17A 0.056(2) 0.044(2) 0.0231(14) 0.0056(12) 0.0000(12) -0.0145(14)
C18A 0.048(2) 0.049(2) 0.0313(15) 0.0013(13) 0.0158(13) -0.0074(14)
C19A 0.0362(14) 0.049(2) 0.0276(14) 0.0028(13) 0.0080(11) -0.0014(13)
Mo1B 0.01770(10) 0.01914(11) 0.01510(10) -0.00202(8) 0.00219(7) -0.00270(8)
O1C 0.0202(8) 0.0240(8) 0.0210(8) -0.0029(7) 0.0028(6) -0.0051(6)
O2C 0.0207(8) 0.0250(9) 0.0191(8) -0.0013(7) 0.0022(6) -0.0053(6)
O1D 0.0218(8) 0.0217(8) 0.0203(8) -0.0014(7) 0.0007(6) 0.0005(6)
O2D 0.0235(8) 0.0230(9) 0.0196(8) -0.0030(7) 0.0009(6) 0.0017(7)
O3B 0.0337(10) 0.0545(13) 0.0273(10) -0.0133(9) 0.0053(8) -0.0037(9)
C1C 0.0252(12) 0.0364(15) 0.0274(13) -0.0032(11) 0.0021(10) -0.0042(11)
C2C 0.0335(14) 0.046(2) 0.0341(15) -0.0133(13) 0.0074(11) -0.0021(13)
C3C 0.0299(14) 0.072(2) 0.035(2) -0.015(2) 0.0124(12) -0.0047(14)
C4C 0.0326(14) 0.059(2) 0.034(2) -0.0054(14) 0.0142(12) -0.0143(13)
C5C 0.0385(15) 0.0267(14) 0.041(2) 0.0078(12) -0.0044(12) -0.0120(12)
C6C 0.046(2) 0.0244(14) 0.051(2) -0.0003(13) -0.0057(14) -0.0042(12)
C7C 0.044(2) 0.031(2) 0.054(2) -0.0073(14) 0.0109(14) -0.0010(13)
C8C 0.0308(13) 0.0311(15) 0.041(2) -0.0007(12) 0.0064(12) -0.0039(11)
C9C 0.0181(11) 0.0277(13) 0.0187(11) 0.0025(10) -0.0013(9) -0.0033(9)
C10C 0.0308(13) 0.040(2) 0.0324(15) 0.0083(12) 0.0037(11) -0.0140(12)
C11C 0.0280(12) 0.0300(14) 0.0279(13) 0.0064(11) -0.0049(10) -0.0067(10)
C12C 0.0221(11) 0.0248(13) 0.0228(12) 0.0029(10) -0.0030(9) -0.0036(9)
C13C 0.0203(11) 0.0316(13) 0.0179(11) 0.0014(10) 0.0001(9) -0.0037(10)
C14C 0.0255(12) 0.041(2) 0.0237(13) 0.0016(11) 0.0032(10) -0.0091(11)
C15C 0.0176(11) 0.0238(12) 0.0223(12) 0.0015(10) 0.0013(9) 0.0004(9)
C1D 0.060(2) 0.031(2) 0.034(2) -0.0001(12) 0.0100(13) -0.0056(13)
C2D 0.087(3) 0.039(2) 0.050(2) 0.000(2) 0.025(2) -0.016(2)
C3D 0.129(4) 0.030(2) 0.045(2) 0.009(2) 0.017(2) -0.012(2)
C4D 0.106(3) 0.032(2) 0.040(2) 0.0070(14) -0.006(2) 0.010(2)
C5D 0.036(2) 0.076(3) 0.046(2) -0.018(2) -0.0052(14) 0.030(2)
C6D 0.030(2) 0.086(3) 0.051(2) -0.017(2) 0.0049(14) 0.010(2)
C7D 0.037(2) 0.065(2) 0.041(2) -0.006(2) 0.0079(13) -0.0028(15)
C8D 0.0306(14) 0.045(2) 0.0305(14) -0.0010(12) 0.0036(11) 0.0062(12)
C9D 0.0338(13) 0.0235(13) 0.0204(12) -0.0055(10) -0.0002(10) 0.0052(10)
C10D 0.061(2) 0.039(2) 0.040(2) -0.0056(14) -0.0126(15) 0.026(2)
C11D 0.043(2) 0.045(2) 0.033(2) -0.0111(13) -0.0054(12) 0.0192(14)
C12D 0.0325(13) 0.0341(15) 0.0237(13) -0.0064(11) -0.0016(10) 0.0095(11)
C13D 0.050(2) 0.0271(14) 0.0216(13) -0.0039(11) 0.0003(11) 0.0026(12)
C14D 0.074(2) 0.0249(15) 0.031(2) -0.0014(12) -0.0057(14) 0.0088(14)
C15D 0.0221(11) 0.0247(13) 0.0228(12) 0.0004(10) 0.0036(9) -0.0024(9)
C16B 0.0354(15) 0.047(2) 0.035(2) -0.0123(13) 0.0049(12) -0.0064(13)
C17B 0.049(2) 0.071(2) 0.050(2) -0.029(2) 0.011(2) -0.008(2)
C18B 0.053(2) 0.060(2) 0.029(2) -0.0070(14) -0.0025(13) -0.008(2)
C19B 0.036(2) 0.077(2) 0.042(2) -0.017(2) 0.0000(13) -0.005(2)

loop_
_atom_site_label
_atom_site_type_symbol
_atom_site_fract_x
_atom_site_fract_y
_atom_site_fract_z
_atom_site_U_iso_or_equiv
_atom_site_thermal_displace_type
_atom_site_occupancy
_atom_site_calc_flag
_atom_site_refinement_flags
Mo1A Mo 0.010439(7) 0.017468(8) 0.41122(2) 0.01449(5) Uani 1 d .
O1A O 0.00699(6) 0.10395(6) 0.48109(14) 0.0200(3) Uani 1 d .
O2A O -0.01354(6) 0.06686(6) 0.66946(14) 0.0196(3) Uani 1 d .
O1B O -0.07866(6) 0.02247(6) 0.33732(14) 0.0192(3) Uani 1 d .
O2B O -0.10153(6) -0.01406(7) 0.52557(14) 0.0201(3) Uani 1 d .
O3A O 0.05127(8) 0.05378(8) 0.2026(2) 0.0338(4) Uani 1 d .
C1A C 0.09269(10) 0.19489(11) 0.5576(2) 0.0280(5) Uani 1 d .
H1A H 0.09220 0.15840 0.5134 0.034 Uiso 1 calc R
C2A C 0.13753(11) 0.23304(11) 0.5443(3) 0.0328(6) Uani 1 d .
H2A H 0.16747 0.22293 0.4903 0.039 Uiso 1 calc R
C3A C 0.14042(12) 0.28778(11) 0.6097(3) 0.0362(6) Uani 1 d .
H3A H 0.17195 0.31410 0.5992 0.043 Uiso 1 calc R
C4A C 0.09810(12) 0.30214(11) 0.6867(3) 0.0353(6) Uani 1 d .
H4A H 0.10060 0.33849 0.7315 0.042 Uiso 1 calc R
C5A C -0.08818(12) 0.26197(13) 0.8722(3) 0.0392(7) Uani 1 d .
H5A H -0.08537 0.29893 0.9145 0.047 Uiso 1 calc R
C6A C -0.13552(13) 0.22715(13) 0.8859(3) 0.0431(7) Uani 1 d .
H6A H -0.16551 0.23978 0.9374 0.052 Uiso 1 calc R
C7A C -0.14017(12) 0.17194(12) 0.8232(3) 0.0371(6) Uani 1 d .
H7A H -0.17370 0.14801 0.8319 0.045 Uiso 1 calc R
C8A C -0.09712(11) 0.15276(11) 0.7506(2) 0.0298(6) Uani 1 d .
H8A H -0.10108 0.11544 0.7101 0.036 Uiso 1 calc R
C9A C -0.00119(10) 0.17026(10) 0.6569(2) 0.0222(5) Uani 1 d .
C10A C 0.00538(12) 0.28007(11) 0.7792(2) 0.0323(6) Uani 1 d .
H10A H 0.00802 0.31693 0.8219 0.039 Uiso 1 calc R
C11A C -0.04250(11) 0.24398(11) 0.7953(2) 0.0297(6) Uani 1 d .
C12A C -0.04608(10) 0.18756(10) 0.7340(2) 0.0245(5) Uani 1 d .
C13A C 0.04621(10) 0.20834(10) 0.6364(2) 0.0235(5) Uani 1 d .
C14A C 0.04953(11) 0.26387(11) 0.7025(2) 0.0289(6) Uani 1 d .
C15A C -0.00304(9) 0.11059(10) 0.5985(2) 0.0197(5) Uani 1 d .
C1B C -0.19919(11) 0.09554(11) 0.4747(2) 0.0303(6) Uani 1 d .
H1B H -0.15827 0.10107 0.4978 0.036 Uiso 1 calc R
C2B C -0.23824(12) 0.13581(13) 0.5119(3) 0.0380(6) Uani 1 d .
H2B H -0.22441 0.16885 0.5614 0.046 Uiso 1 calc R
C3B C -0.29982(12) 0.12881(13) 0.4772(3) 0.0384(7) Uani 1 d .
H3B H -0.32680 0.15718 0.5036 0.046 Uiso 1 calc R
C4B C -0.31992(11) 0.08204(12) 0.4069(2) 0.0349(6) Uani 1 d .
H4B H -0.36104 0.07824 0.3836 0.042 Uiso 1 calc R
C5B C -0.28304(11) -0.10375(12) 0.1840(2) 0.0321(6) Uani 1 d .
H5B H -0.32394 -0.10787 0.1585 0.039 Uiso 1 calc R
C6B C -0.24533(11) -0.14556(12) 0.1499(2) 0.0339(6) Uani 1 d .
H6B H -0.25992 -0.17867 0.1016 0.041 Uiso 1 calc R
C7B C -0.18400(11) -0.14007(12) 0.1861(2) 0.0314(6) Uani 1 d .
H7B H -0.15771 -0.16970 0.1625 0.038 Uiso 1 calc R
C8B C -0.16273(10) -0.09272(11) 0.2543(2) 0.0259(5) Uani 1 d .
H8B H -0.12153 -0.08970 0.2773 0.031 Uiso 1 calc R
C9B C -0.18031(10) 0.00165(11) 0.3644(2) 0.0223(5) Uani 1 d .
C10B C -0.30093(10) -0.01076(12) 0.2954(2) 0.0295(6) Uani 1 d .
H10B H -0.34200 -0.01495 0.2722 0.035 Uiso 1 calc R
C11B C -0.26292(10) -0.05361(11) 0.2573(2) 0.0261(5) Uani 1 d .
C12B C -0.20054(9) -0.04748(11) 0.2923(2) 0.0231(5) Uani 1 d .
C13B C -0.21858(10) 0.04506(11) 0.4015(2) 0.0246(5) Uani 1 d .
C14B C -0.28091(10) 0.03827(12) 0.3668(2) 0.0283(6) Uani 1 d .
C15B C -0.11612(10) 0.00434(10) 0.4114(2) 0.0200(5) Uani 1 d .
C16A C 0.01271(12) 0.07535(13) 0.0965(2) 0.0356(6) Uani 1 d .
H16A H -0.00427 0.11364 0.1184 0.043 Uiso 1 calc R
H16B H -0.01989 0.04737 0.0745 0.043 Uiso 1 calc R
C17A C 0.05084(13) 0.08191(13) -0.0170(3) 0.0414(7) Uani 1 d .
H17A H 0.03090 0.06468 -0.0968 0.050 Uiso 1 calc R
H17B H 0.05938 0.12371 -0.0330 0.050 Uiso 1 calc R
C18A C 0.10739(12) 0.04844(14) 0.0258(3) 0.0422(7) Uani 1 d .
H18A H 0.11697 0.01999 -0.0411 0.051 Uiso 1 calc R
H18B H 0.14097 0.07573 0.0432 0.051 Uiso 1 calc R
C19A C 0.09384(12) 0.01721(13) 0.1479(3) 0.0372(6) Uani 1 d .
H19A H 0.07740 -0.02228 0.1280 0.045 Uiso 1 calc R
H19B H 0.12983 0.01314 0.2082 0.045 Uiso 1 calc R
Mo1B Mo 0.493768(8) 0.482848(8) 0.40577(2) 0.01727(5) Uani 1 d .
O1C O 0.55864(6) 0.53953(7) 0.34379(14) 0.0217(3) Uani 1 d .
O2C O 0.57294(6) 0.57481(7) 0.54374(14) 0.0216(3) Uani 1 d .
O1D O 0.42999(6) 0.54679(7) 0.34739(14) 0.0214(3) Uani 1 d .
O2D O 0.44189(6) 0.58356(7) 0.54650(14) 0.0221(3) Uani 1 d .
O3B O 0.50011(8) 0.44067(9) 0.1789(2) 0.0383(5) Uani 1 d .
C1C C 0.67623(11) 0.53265(11) 0.2644(2) 0.0297(6) Uani 1 d .
H1C H 0.64840 0.50532 0.2915 0.036 Uiso 1 calc R
C2C C 0.71936(12) 0.51375(13) 0.1919(3) 0.0375(6) Uani 1 d .
H2C H 0.72164 0.47333 0.1708 0.045 Uiso 1 calc R
C3C C 0.76087(12) 0.5534(2) 0.1475(3) 0.0452(8) Uani 1 d .
H3C H 0.79083 0.5396 0.0973 0.054 Uiso 1 calc R
C4C C 0.75779(11) 0.61061(14) 0.1764(3) 0.0411(7) Uani 1 d .
H4C H 0.78517 0.63705 0.1442 0.049 Uiso 1 calc R
C5C C 0.67518(12) 0.77370(11) 0.4056(3) 0.0360(6) Uani 1 d .
H5C H 0.70271 0.79913 0.3707 0.043 Uiso 1 calc R
C6C C 0.63893(12) 0.79508(12) 0.4887(3) 0.0411(7) Uani 1 d .
H6C H 0.64126 0.83515 0.5136 0.049 Uiso 1 calc R
C7C C 0.59715(13) 0.75756(12) 0.5392(3) 0.0429(7) Uani 1 d .
H7C H 0.57127 0.77303 0.5974 0.051 Uiso 1 calc R
C8C C 0.59324(11) 0.69983(12) 0.5063(3) 0.0342(6) Uani 1 d .
H8C H 0.56457 0.67590 0.5416 0.041 Uiso 1 calc R
C9C C 0.63039(9) 0.61496(10) 0.3811(2) 0.0217(5) Uani 1 d .
C10C C 0.71253(11) 0.69134(12) 0.2866(2) 0.0343(6) Uani 1 d .
H10C H 0.73922 0.71757 0.2514 0.041 Uiso 1 calc R
C11C C 0.67320(10) 0.71343(11) 0.3685(2) 0.0291(6) Uani 1 d .
C12C C 0.63139(10) 0.67452(10) 0.4197(2) 0.0235(5) Uani 1 d .
C13C C 0.67206(10) 0.59279(11) 0.3004(2) 0.0234(5) Uani 1 d .
C14C C 0.71442(10) 0.63258(12) 0.2542(2) 0.0300(6) Uani 1 d .
C15C C 0.58505(9) 0.57405(10) 0.4260(2) 0.0212(5) Uani 1 d .
C1D C 0.45336(14) 0.69325(12) 0.3173(3) 0.0413(7) Uani 1 d .
H1D H 0.48244 0.66605 0.3507 0.050 Uiso 1 calc R
C2D C 0.4700(2) 0.74264(14) 0.2573(3) 0.0574(9) Uani 1 d .
H2D H 0.5106 0.75023 0.2514 0.069 Uiso 1 calc R
C3D C 0.4271(2) 0.78313(14) 0.2032(3) 0.0676(11) Uani 1 d .
H3D H 0.4392 0.81672 0.1585 0.081 Uiso 1 calc R
C4D C 0.3697(2) 0.77416(14) 0.2150(3) 0.0600(10) Uani 1 d .
H4D H 0.3417 0.80180 0.1787 0.072 Uiso 1 calc R
C5D C 0.20986(13) 0.6510(2) 0.3615(3) 0.0534(9) Uani 1 d .
H5D H 0.18107 0.6784 0.3277 0.064 Uiso 1 calc R
C6D C 0.19238(13) 0.6014(2) 0.4158(3) 0.0557(9) Uani 1 d .
H6D H 0.15150 0.5939 0.4184 0.067 Uiso 1 calc R
C7D C 0.23409(12) 0.56031(15) 0.4693(3) 0.0470(8) Uani 1 d .
H7D H 0.22117 0.52578 0.5093 0.056 Uiso 1 calc R
C8D C 0.29296(11) 0.57008(12) 0.4634(3) 0.0354(6) Uani 1 d .
H8D H 0.32055 0.54202 0.4995 0.042 Uiso 1 calc R
C9D C 0.37345(11) 0.63101(10) 0.3899(2) 0.0261(5) Uani 1 d .
C10D C 0.29037(14) 0.71350(13) 0.2934(3) 0.0478(8) Uani 1 d .
H10D H 0.26204 0.74140 0.2598 0.057 Uiso 1 calc R
C11D C 0.27080(13) 0.66349(13) 0.3533(3) 0.0407(7) Uani 1 d .
C12D C 0.31368(11) 0.62116(11) 0.4047(2) 0.0304(6) Uani 1 d .
C13D C 0.39252(12) 0.68178(11) 0.3308(2) 0.0332(6) Uani 1 d .
C14D C 0.34961(15) 0.72436(12) 0.2805(3) 0.0441(7) Uani 1 d .
C15D C 0.41776(10) 0.58439(10) 0.4316(2) 0.0231(5) Uani 1 d .
C16B C 0.55186(12) 0.42076(13) 0.1225(3) 0.0393(7) Uani 1 d .
H16C H 0.57811 0.39874 0.1865 0.047 Uiso 1 calc R
H16D H 0.57397 0.45429 0.0904 0.047 Uiso 1 calc R
C17B C 0.52885(14) 0.3813(2) 0.0121(3) 0.0566(9) Uani 1 d .
H17C H 0.55599 0.3807 -0.0571 0.068 Uiso 1 calc R
H17D H 0.52293 0.3408 0.0422 0.068 Uiso 1 calc R
C18B C 0.47164(13) 0.40958(15) -0.0331(3) 0.0477(8) Uani 1 d .
H18C H 0.44443 0.38128 -0.0796 0.057 Uiso 1 calc R
H18D H 0.47753 0.44342 -0.0902 0.057 Uiso 1 calc R
C19B C 0.44899(13) 0.4289(2) 0.0914(3) 0.0522(8) Uani 1 d .
H19C H 0.42457 0.4647 0.0777 0.063 Uiso 1 calc R
H19D H 0.42475 0.3977 0.1262 0.063 Uiso 1 calc R

loop_
_atom_type_symbol
_atom_type_description
_atom_type_scat_dispersion_real
_atom_type_scat_dispersion_imag
_atom_type_scat_source
C C 0.0033 0.0016 'International Tables Vol C Tables 4.2.6.8 and 6.1.1.4'
H H 0.0000 0.0000 'International Tables Vol C Tables 4.2.6.8 and 6.1.1.4'
O O 0.0106 0.0060 'International Tables Vol C Tables 4.2.6.8 and 6.1.1.4'
Mo Mo -1.6832 0.6857 'International Tables Vol C Tables 4.2.6.8 and 6.1.1.4'

loop_
_geom_angle_atom_site_label_1
_geom_angle_atom_site_label_2
_geom_angle_atom_site_label_3
_geom_angle
_geom_angle_site_symmetry_1
_geom_angle_site_symmetry_3
O2A Mo1A Mo1A 91.26(4) 3_556 3_556
O2A Mo1A O1A 176.67(6) 3_556 .
Mo1A Mo1A O1A 91.93(4) 3_556 .
O2A Mo1A O1B 88.29(6) 3_556 .
Mo1A Mo1A O1B 93.07(4) 3_556 .
O1A Mo1A O1B 90.58(6) . .
O2A Mo1A O2B 91.30(6) 3_556 3_556
Mo1A Mo1A O2B 90.40(4) 3_556 3_556
O1A Mo1A O2B 89.63(6) . 3_556
O1B Mo1A O2B 176.52(5) . 3_556
C15A O1A Mo1A 117.28(14) . .
C15A O2A Mo1A 118.01(13) . 3_556
C15B O1B Mo1A 116.06(13) . .
C15B O2B Mo1A 117.79(13) . 3_556
C16A O3A C19A 106.5(2) . .
C2A C1A C13A 121.6(2) . .
C2A C1A H1A 119.2 . .
C13A C1A H1A 119.2 . .
C1A C2A C3A 121.1(3) . .
C1A C2A H2A 119.4 . .
C3A C2A H2A 119.4 . .
C4A C3A C2A 119.5(2) . .
C4A C3A H3A 120.2 . .
C2A C3A H3A 120.2 . .
C3A C4A C14A 121.5(2) . .
C3A C4A H4A 119.3 . .
C14A C4A H4A 119.3 . .
C6A C5A C11A 121.1(3) . .
C6A C5A H5A 119.4 . .
C11A C5A H5A 119.4 . .
C5A C6A C7A 119.9(3) . .
C5A C6A H6A 120.0 . .
C7A C6A H6A 120.0 . .
C8A C7A C6A 120.8(3) . .
C8A C7A H7A 119.6 . .
C6A C7A H7A 119.6 . .
C7A C8A C12A 121.5(2) . .
C7A C8A H8A 119.3 . .
C12A C8A H8A 119.3 . .
C12A C9A C13A 121.0(2) . .
C12A C9A C15A 119.5(2) . .
C13A C9A C15A 119.5(2) . .
C11A C10A C14A 121.9(2) . .
C11A C10A H10A 119.0 . .
C14A C10A H10A 119.0 . .
C10A C11A C5A 121.1(2) . .
C10A C11A C12A 119.4(2) . .
C5A C11A C12A 119.4(2) . .
C9A C12A C8A 123.5(2) . .
C9A C12A C11A 119.2(2) . .
C8A C12A C11A 117.2(2) . .
C9A C13A C1A 124.7(2) . .
C9A C13A C14A 118.4(2) . .
C1A C13A C14A 116.9(2) . .
C10A C14A C4A 120.8(2) . .
C10A C14A C13A 119.9(2) . .
C4A C14A C13A 119.3(2) . .
O1A C15A O2A 121.4(2) . .
O1A C15A C9A 120.0(2) . .
O2A C15A C9A 118.6(2) . .
C2B C1B C13B 121.2(2) . .
C2B C1B H1B 119.4 . .
C13B C1B H1B 119.4 . .
C1B C2B C3B 120.4(3) . .
C1B C2B H2B 119.8 . .
C3B C2B H2B 119.8 . .
C4B C3B C2B 120.2(2) . .
C4B C3B H3B 119.9 . .
C2B C3B H3B 119.9 . .
C3B C4B C14B 121.5(2) . .
C3B C4B H4B 119.3 . .
C14B C4B H4B 119.3 . .
C6B C5B C11B 121.6(2) . .
C6B C5B H5B 119.2 . .
C11B C5B H5B 119.2 . .
C5B C6B C7B 120.1(2) . .
C5B C6B H6B 119.9 . .
C7B C6B H6B 119.9 . .
C8B C7B C6B 120.3(2) . .
C8B C7B H7B 119.8 . .
C6B C7B H7B 119.8 . .
C7B C8B C12B 121.7(2) . .
C7B C8B H8B 119.1 . .
C12B C8B H8B 119.1 . .
C13B C9B C12B 122.1(2) . .
C13B C9B C15B 119.7(2) . .
C12B C9B C15B 118.0(2) . .
C11B C10B C14B 122.3(2) . .
C11B C10B H10B 118.9 . .
C14B C10B H10B 118.9 . .
C10B C11B C5B 122.6(2) . .
C10B C11B C12B 119.1(2) . .
C5B C11B C12B 118.3(2) . .
C9B C12B C8B 123.4(2) . .
C9B C12B C11B 118.8(2) . .
C8B C12B C11B 117.9(2) . .
C9B C13B C1B 123.2(2) . .
C9B C13B C14B 118.7(2) . .
C1B C13B C14B 118.1(2) . .
C10B C14B C4B 122.3(2) . .
C10B C14B C13B 119.1(2) . .
C4B C14B C13B 118.6(2) . .
O1B C15B O2B 122.6(2) . .
O1B C15B C9B 120.3(2) . .
O2B C15B C9B 117.0(2) . .
O3A C16A C17A 106.0(2) . .
O3A C16A H16A 110.5 . .
C17A C16A H16A 110.5 . .
O3A C16A H16B 110.5 . .
C17A C16A H16B 110.5 . .
H16A C16A H16B 108.7 . .
C18A C17A C16A 104.4(2) . .
C18A C17A H17A 110.9 . .
C16A C17A H17A 110.9 . .
C18A C17A H17B 110.9 . .
C16A C17A H17B 110.9 . .
H17A C17A H17B 108.9 . .
C19A C18A C17A 104.4(2) . .
C19A C18A H18A 110.9 . .
C17A C18A H18A 110.9 . .
C19A C18A H18B 110.9 . .
C17A C18A H18B 110.9 . .
H18A C18A H18B 108.9 . .
O3A C19A C18A 104.8(2) . .
O3A C19A H19A 110.8 . .
C18A C19A H19A 110.8 . .
O3A C19A H19B 110.8 . .
C18A C19A H19B 110.8 . .
H19A C19A H19B 108.9 . .
Mo1B Mo1B O1C 90.99(4) 3_666 .
Mo1B Mo1B O1D 92.42(4) 3_666 .
O1C Mo1B O1D 88.39(6) . .
Mo1B Mo1B O2C 92.27(4) 3_666 3_666
O1C Mo1B O2C 176.61(6) . 3_666
O1D Mo1B O2C 90.54(6) . 3_666
Mo1B Mo1B O2D 90.88(4) 3_666 3_666
O1C Mo1B O2D 91.16(6) . 3_666
O1D Mo1B O2D 176.68(6) . 3_666
O2C Mo1B O2D 89.72(6) 3_666 3_666
C15C O1C Mo1B 118.44(14) . .
C15C O2C Mo1B 116.87(13) . 3_666
C15D O1D Mo1B 117.11(14) . .
C15D O2D Mo1B 117.34(14) . 3_666
C19B O3B C16B 109.3(2) . .
C2C C1C C13C 121.2(2) . .
C2C C1C H1C 119.4 . .
C13C C1C H1C 119.4 . .
C1C C2C C3C 121.0(3) . .
C1C C2C H2C 119.5 . .
C3C C2C H2C 119.5 . .
C4C C3C C2C 119.9(3) . .
C4C C3C H3C 120.1 . .
C2C C3C H3C 120.1 . .
C3C C4C C14C 121.5(3) . .
C3C C4C H4C 119.3 . .
C14C C4C H4C 119.3 . .
C6C C5C C11C 121.2(3) . .
C6C C5C H5C 119.4 . .
C11C C5C H5C 119.4 . .
C5C C6C C7C 119.6(3) . .
C5C C6C H6C 120.2 . .
C7C C6C H6C 120.2 . .
C8C C7C C6C 121.5(3) . .
C8C C7C H7C 119.3 . .
C6C C7C H7C 119.3 . .
C7C C8C C12C 121.3(2) . .
C7C C8C H8C 119.4 . .
C12C C8C H8C 119.4 . .
C13C C9C C12C 121.1(2) . .
C13C C9C C15C 118.7(2) . .
C12C C9C C15C 120.2(2) . .
C14C C10C C11C 122.5(2) . .
C14C C10C H10C 118.7 . .
C11C C10C H10C 118.7 . .
C10C C11C C5C 120.6(2) . .
C10C C11C C12C 119.3(2) . .
C5C C11C C12C 120.0(2) . .
C9C C12C C8C 124.8(2) . .
C9C C12C C11C 118.7(2) . .
C8C C12C C11C 116.4(2) . .
C9C C13C C1C 124.2(2) . .
C9C C13C C14C 118.6(2) . .
C1C C13C C14C 117.2(2) . .
C10C C14C C4C 121.2(2) . .
C10C C14C C13C 119.6(2) . .
C4C C14C C13C 119.3(2) . .
O1C C15C O2C 121.4(2) . .
O1C C15C C9C 118.3(2) . .
O2C C15C C9C 120.3(2) . .
C2D C1D C13D 120.6(3) . .
C2D C1D H1D 119.7 . .
C13D C1D H1D 119.7 . .
C1D C2D C3D 120.7(3) . .
C1D C2D H2D 119.7 . .
C3D C2D H2D 119.7 . .
C4D C3D C2D 120.4(3) . .
C4D C3D H3D 119.8 . .
C2D C3D H3D 119.8 . .
C3D C4D C14D 121.7(3) . .
C3D C4D H4D 119.2 . .
C14D C4D H4D 119.2 . .
C6D C5D C11D 121.5(3) . .
C6D C5D H5D 119.3 . .
C11D C5D H5D 119.3 . .
C5D C6D C7D 120.7(3) . .
C5D C6D H6D 119.7 . .
C7D C6D H6D 119.7 . .
C8D C7D C6D 120.2(3) . .
C8D C7D H7D 119.9 . .
C6D C7D H7D 119.9 . .
C7D C8D C12D 121.3(3) . .
C7D C8D H8D 119.3 . .
C12D C8D H8D 119.3 . .
C13D C9D C12D 121.6(2) . .
C13D C9D C15D 119.0(2) . .
C12D C9D C15D 119.3(2) . .
C14D C10D C11D 122.8(3) . .
C14D C10D H10D 118.6 . .
C11D C10D H10D 118.6 . .
C10D C11D C5D 122.9(3) . .
C10D C11D C12D 118.7(3) . .
C5D C11D C12D 118.3(3) . .
C9D C12D C8D 123.0(2) . .
C9D C12D C11D 119.0(2) . .
C8D C12D C11D 118.0(2) . .
C9D C13D C1D 122.5(2) . .
C9D C13D C14D 119.3(3) . .
C1D C13D C14D 118.2(3) . .
C10D C14D C4D 123.1(3) . .
C10D C14D C13D 118.5(3) . .
C4D C14D C13D 118.3(3) . .
O2D C15D O1D 122.2(2) . .
O2D C15D C9D 120.3(2) . .
O1D C15D C9D 117.5(2) . .
O3B C16B C17B 104.8(2) . .
O3B C16B H16C 110.8 . .
C17B C16B H16C 110.8 . .
O3B C16B H16D 110.8 . .
C17B C16B H16D 110.8 . .
H16C C16B H16D 108.9 . .
C18B C17B C16B 102.4(2) . .
C18B C17B H17C 111.3 . .
C16B C17B H17C 111.3 . .
C18B C17B H17D 111.3 . .
C16B C17B H17D 111.3 . .
H17C C17B H17D 109.2 . .
C17B C18B C19B 102.4(2) . .
C17B C18B H18C 111.3 . .
C19B C18B H18C 111.3 . .
C17B C18B H18D 111.3 . .
C19B C18B H18D 111.3 . .
H18C C18B H18D 109.2 . .
O3B C19B C18B 106.1(2) . .
O3B C19B H19C 110.5 . .
C18B C19B H19C 110.5 . .
O3B C19B H19D 110.5 . .
C18B C19B H19D 110.5 . .
H19C C19B H19D 108.7 . .

loop_
_geom_bond_atom_site_label_1
_geom_bond_atom_site_label_2
_geom_bond_distance
_geom_bond_site_symmetry_2
Mo1A O2A 2.1018(15) 3_556
Mo1A Mo1A 2.1041(3) 3_556
Mo1A O1A 2.1057(15) .
Mo1A O1B 2.1075(14) .
Mo1A O2B 2.1209(14) 3_556
O1A C15A 1.271(2) .
O2A C15A 1.276(3) .
O2A Mo1A 2.1018(15) 3_556
O1B C15B 1.270(3) .
O2B C15B 1.274(3) .
O2B Mo1A 2.1210(14) 3_556
O3A C16A 1.433(3) .
O3A C19A 1.435(3) .
C1A C2A 1.358(3) .
C1A C13A 1.430(3) .
C1A H1A 0.95 .
C2A C3A 1.420(4) .
C2A H2A 0.95 .
C3A C4A 1.348(4) .
C3A H3A 0.95 .
C4A C14A 1.431(4) .
C4A H4A 0.95 .
C5A C6A 1.357(4) .
C5A C11A 1.429(4) .
C5A H5A 0.95 .
C6A C7A 1.417(4) .
C6A H6A 0.95 .
C7A C8A 1.363(3) .
C7A H7A 0.95 .
C8A C12A 1.431(3) .
C8A H8A 0.95 .
C9A C12A 1.411(3) .
C9A C13A 1.417(3) .
C9A C15A 1.489(3) .
C10A C11A 1.389(4) .
C10A C14A 1.389(4) .
C10A H10A 0.95 .
C11A C12A 1.435(3) .
C13A C14A 1.439(3) .
C1B C2B 1.359(4) .
C1B C13B 1.428(3) .
C1B H1B 0.95 .
C2B C3B 1.426(4) .
C2B H2B 0.95 .
C3B C4B 1.349(4) .
C3B H3B 0.95 .
C4B C14B 1.424(4) .
C4B H4B 0.95 .
C5B C6B 1.352(4) .
C5B C11B 1.426(3) .
C5B H5B 0.95 .
C6B C7B 1.419(3) .
C6B H6B 0.95 .
C7B C8B 1.357(3) .
C7B H7B 0.95 .
C8B C12B 1.423(3) .
C8B H8B 0.95 .
C9B C13B 1.396(3) .
C9B C12B 1.403(3) .
C9B C15B 1.501(3) .
C10B C11B 1.387(3) .
C10B C14B 1.395(4) .
C10B H10B 0.95 .
C11B C12B 1.442(3) .
C13B C14B 1.442(3) .
C16A C17A 1.535(4) .
C16A H16A 0.99 .
C16A H16B 0.99 .
C17A C18A 1.529(4) .
C17A H17A 0.99 .
C17A H17B 0.99 .
C18A C19A 1.512(4) .
C18A H18A 0.99 .
C18A H18B 0.99 .
C19A H19A 0.99 .
C19A H19B 0.99 .
Mo1B Mo1B 2.1049(4) 3_666
Mo1B O1C 2.1080(15) .
Mo1B O1D 2.1087(15) .
Mo1B O2C 2.1116(15) 3_666
Mo1B O2D 2.1348(15) 3_666
O1C C15C 1.272(3) .
O2C C15C 1.279(3) .
O2C Mo1B 2.1115(15) 3_666
O1D C15D 1.274(3) .
O2D C15D 1.269(3) .
O2D Mo1B 2.1348(15) 3_666
O3B C19B 1.436(3) .
O3B C16B 1.437(3) .
C1C C2C 1.361(3) .
C1C C13C 1.427(3) .
C1C H1C 0.95 .
C2C C3C 1.416(4) .
C2C H2C 0.95 .
C3C C4C 1.342(4) .
C3C H3C 0.95 .
C4C C14C 1.424(4) .
C4C H4C 0.95 .
C5C C6C 1.340(4) .
C5C C11C 1.427(4) .
C5C H5C 0.95 .
C6C C7C 1.416(4) .
C6C H6C 0.95 .
C7C C8C 1.361(4) .
C7C H7C 0.95 .
C8C C12C 1.428(3) .
C8C H8C 0.95 .
C9C C13C 1.416(3) .
C9C C12C 1.416(3) .
C9C C15C 1.498(3) .
C10C C14C 1.384(4) .
C10C C11C 1.386(4) .
C10C H10C 0.95 .
C11C C12C 1.439(3) .
C13C C14C 1.438(3) .
C1D C2D 1.358(4) .
C1D C13D 1.430(4) .
C1D H1D 0.95 .
C2D C3D 1.423(5) .
C2D H2D 0.95 .
C3D C4D 1.340(5) .
C3D H3D 0.95 .
C4D C14D 1.421(4) .
C4D H4D 0.95 .
C5D C6D 1.340(5) .
C5D C11D 1.428(4) .
C5D H5D 0.95 .
C6D C7D 1.412(4) .
C6D H6D 0.95 .
C7D C8D 1.367(4) .
C7D H7D 0.95 .
C8D C12D 1.416(4) .
C8D H8D 0.95 .
C9D C13D 1.398(3) .
C9D C12D 1.402(3) .
C9D C15D 1.503(3) .
C10D C14D 1.390(4) .
C10D C11D 1.392(4) .
C10D H10D 0.95 .
C11D C12D 1.442(4) .
C13D C14D 1.442(4) .
C16B C17B 1.514(4) .
C16B H16C 0.99 .
C16B H16D 0.99 .
C17B C18B 1.491(4) .
C17B H17C 0.99 .
C17B H17D 0.99 .
C18B C19B 1.502(4) .
C18B H18C 0.99 .
C18B H18D 0.99 .
C19B H19C 0.99 .
C19B H19D 0.99 .

loop_
_geom_torsion_atom_site_label_1
_geom_torsion_atom_site_label_2
_geom_torsion_atom_site_label_3
_geom_torsion_atom_site_label_4
_geom_torsion
_geom_torsion_site_symmetry_1
O2A Mo1A O1A C15A 166.0(9) 3_556
Mo1A Mo1A O1A C15A 2.59(15) 3_556
O1B Mo1A O1A C15A 95.68(15) .
O2B Mo1A O1A C15A -87.79(15) 3_556
O2A Mo1A O1B C15B 90.4(2) 3_556
Mo1A Mo1A O1B C15B -0.79(15) 3_556
O1A Mo1A O1B C15B -92.7(2) .
O2B Mo1A O1B C15B 173.8(9) 3_556
C13A C1A C2A C3A 0.7(4) .
C1A C2A C3A C4A 0.3(4) .
C2A C3A C4A C14A -1.2(4) .
C11A C5A C6A C7A 0.0(4) .
C5A C6A C7A C8A 1.0(4) .
C6A C7A C8A C12A -0.5(4) .
C14A C10A C11A C5A -178.5(2) .
C14A C10A C11A C12A 1.7(4) .
C6A C5A C11A C10A 178.7(3) .
C6A C5A C11A C12A -1.5(4) .
C13A C9A C12A C8A 175.4(2) .
C15A C9A C12A C8A -5.9(3) .
C13A C9A C12A C11A -1.8(3) .
C15A C9A C12A C11A 176.9(2) .
C7A C8A C12A C9A -178.2(2) .
C7A C8A C12A C11A -0.9(4) .
C10A C11A C12A C9A -0.9(3) .
C5A C11A C12A C9A 179.3(2) .
C10A C11A C12A C8A -178.3(2) .
C5A C11A C12A C8A 1.9(3) .
C12A C9A C13A C1A -178.5(2) .
C15A C9A C13A C1A 2.8(3) .
C12A C9A C13A C14A 3.7(3) .
C15A C9A C13A C14A -175.0(2) .
C2A C1A C13A C9A -178.6(2) .
C2A C1A C13A C14A -0.8(3) .
C11A C10A C14A C4A 179.5(2) .
C11A C10A C14A C13A 0.3(4) .
C3A C4A C14A C10A -178.1(2) .
C3A C4A C14A C13A 1.1(4) .
C9A C13A C14A C10A -3.0(3) .
C1A C13A C14A C10A 179.1(2) .
C9A C13A C14A C4A 177.9(2) .
C1A C13A C14A C4A -0.1(3) .
Mo1A O1A C15A O2A -3.5(3) .
Mo1A O1A C15A C9A 175.02(15) .
Mo1A O2A C15A O1A 2.5(3) 3_556
Mo1A O2A C15A C9A -176.04(14) 3_556
C12A C9A C15A O1A 135.2(2) .
C13A C9A C15A O1A -46.1(3) .
C12A C9A C15A O2A -46.3(3) .
C13A C9A C15A O2A 132.4(2) .
C13B C1B C2B C3B -0.7(4) .
C1B C2B C3B C4B 0.0(4) .
C2B C3B C4B C14B 0.7(4) .
C11B C5B C6B C7B -0.5(4) .
C5B C6B C7B C8B -0.4(4) .
C6B C7B C8B C12B 0.3(4) .
C14B C10B C11B C5B -179.8(2) .
C14B C10B C11B C12B 0.0(4) .
C6B C5B C11B C10B -178.7(2) .
C6B C5B C11B C12B 1.5(4) .
C13B C9B C12B C8B -179.3(2) .
C15B C9B C12B C8B -4.4(3) .
C13B C9B C12B C11B -1.0(3) .
C15B C9B C12B C11B 173.9(2) .
C7B C8B C12B C9B 179.0(2) .
C7B C8B C12B C11B 0.7(3) .
C10B C11B C12B C9B 0.2(3) .
C5B C11B C12B C9B -180.0(2) .
C10B C11B C12B C8B 178.6(2) .
C5B C11B C12B C8B -1.5(3) .
C12B C9B C13B C1B -179.9(2) .
C15B C9B C13B C1B 5.3(3) .
C12B C9B C13B C14B 1.4(3) .
C15B C9B C13B C14B -173.4(2) .
C2B C1B C13B C9B -178.0(2) .
C2B C1B C13B C14B 0.7(4) .
C11B C10B C14B C4B -179.5(2) .
C11B C10B C14B C13B 0.4(4) .
C3B C4B C14B C10B 179.2(2) .
C3B C4B C14B C13B -0.7(4) .
C9B C13B C14B C10B -1.1(3) .
C1B C13B C14B C10B -179.9(2) .
C9B C13B C14B C4B 178.8(2) .
C1B C13B C14B C4B 0.0(3) .
Mo1A O1B C15B O2B 2.3(3) .
Mo1A O1B C15B C9B -175.3(2) .
Mo1A O2B C15B O1B -2.7(3) 3_556
Mo1A O2B C15B C9B 174.96(15) 3_556
C13B C9B C15B O1B -102.1(3) .
C12B C9B C15B O1B 82.8(3) .
C13B C9B C15B O2B 80.2(3) .
C12B C9B C15B O2B -94.8(3) .
C19A O3A C16A C17A -32.7(3) .
O3A C16A C17A C18A 13.6(3) .
C16A C17A C18A C19A 9.1(3) .
C16A O3A C19A C18A 38.8(3) .
C17A C18A C19A O3A -28.8(3) .
Mo1B Mo1B O1C C15C 0.9(2) 3_666
O1D Mo1B O1C C15C 93.3(2) .
O2C Mo1B O1C C15C 165.0(10) 3_666
O2D Mo1B O1C C15C -90.0(2) 3_666
Mo1B Mo1B O1D C15D 0.09(15) 3_666
O1C Mo1B O1D C15D -90.8(2) .
O2C Mo1B O1D C15D 92.4(2) 3_666
O2D Mo1B O1D C15D -173.2(9) 3_666
C13C C1C C2C C3C -1.3(4) .
C1C C2C C3C C4C -0.3(4) .
C2C C3C C4C C14C 1.7(4) .
C11C C5C C6C C7C -1.1(4) .
C5C C6C C7C C8C 0.7(4) .
C6C C7C C8C C12C 0.3(4) .
C14C C10C C11C C5C 176.2(2) .
C14C C10C C11C C12C -1.8(4) .
C6C C5C C11C C10C -177.4(3) .
C6C C5C C11C C12C 0.6(4) .
C13C C9C C12C C8C -176.4(2) .
C15C C9C C12C C8C 3.2(3) .
C13C C9C C12C C11C 4.1(3) .
C15C C9C C12C C11C -176.3(2) .
C7C C8C C12C C9C 179.7(2) .
C7C C8C C12C C11C -0.8(4) .
C10C C11C C12C C9C -2.2(3) .
C5C C11C C12C C9C 179.9(2) .
C10C C11C C12C C8C 178.3(2) .
C5C C11C C12C C8C 0.4(3) .
C12C C9C C13C C1C 175.7(2) .
C15C C9C C13C C1C -3.9(3) .
C12C C9C C13C C14C -2.2(3) .
C15C C9C C13C C14C 178.2(2) .
C2C C1C C13C C9C -176.5(2) .
C2C C1C C13C C14C 1.5(3) .
C11C C10C C14C C4C -176.0(2) .
C11C C10C C14C C13C 3.7(4) .
C3C C4C C14C C10C 178.2(3) .
C3C C4C C14C C13C -1.5(4) .
C9C C13C C14C C10C -1.7(3) .
C1C C13C C14C C10C -179.8(2) .
C9C C13C C14C C4C 178.0(2) .
C1C C13C C14C C4C -0.1(3) .
Mo1B O1C C15C O2C 0.0(3) .
Mo1B O1C C15C C9C -179.00(14) .
Mo1B O2C C15C O1C -1.0(3) 3_666
Mo1B O2C C15C C9C 177.99(15) 3_666
C13C C9C C15C O1C -45.1(3) .
C12C C9C C15C O1C 135.2(2) .
C13C C9C C15C O2C 135.9(2) .
C12C C9C C15C O2C -43.8(3) .
C13D C1D C2D C3D -1.9(5) .
C1D C2D C3D C4D 2.5(5) .
C2D C3D C4D C14D -0.4(5) .
C11D C5D C6D C7D 1.3(5) .
C5D C6D C7D C8D -1.5(5) .
C6D C7D C8D C12D 0.2(4) .
C14D C10D C11D C5D -177.1(3) .
C14D C10D C11D C12D 0.2(4) .
C6D C5D C11D C10D 177.6(3) .
C6D C5D C11D C12D 0.2(4) .
C13D C9D C12D C8D 179.6(2) .
C15D C9D C12D C8D 3.2(4) .
C13D C9D C12D C11D 2.3(4) .
C15D C9D C12D C11D -174.0(2) .
C7D C8D C12D C9D -176.0(3) .
C7D C8D C12D C11D 1.3(4) .
C10D C11D C12D C9D -1.6(4) .
C5D C11D C12D C9D 175.9(2) .
C10D C11D C12D C8D -179.0(2) .
C5D C11D C12D C8D -1.5(4) .
C12D C9D C13D C1D 178.6(2) .
C15D C9D C13D C1D -5.0(4) .
C12D C9D C13D C14D -1.7(4) .
C15D C9D C13D C14D 174.7(2) .
C2D C1D C13D C9D 178.9(3) .
C2D C1D C13D C14D -0.8(4) .
C11D C10D C14D C4D 177.5(3) .
C11D C10D C14D C13D 0.4(4) .
C3D C4D C14D C10D -179.4(3) .
C3D C4D C14D C13D -2.3(5) .
C9D C13D C14D C10D 0.3(4) .
C1D C13D C14D C10D -180.0(3) .
C9D C13D C14D C4D -176.9(3) .
C1D C13D C14D C4D 2.9(4) .
Mo1B O2D C15D O1D 1.4(3) 3_666
Mo1B O2D C15D C9D -178.1(2) 3_666
Mo1B O1D C15D O2D -1.0(3) .
Mo1B O1D C15D C9D 178.53(15) .
C13D C9D C15D O2D 94.3(3) .
C12D C9D C15D O2D -89.2(3) .
C13D C9D C15D O1D -85.2(3) .
C12D C9D C15D O1D 91.3(3) .
C19B O3B C16B C17B -15.0(3) .
O3B C16B C17B C18B 33.3(3) .
C16B C17B C18B C19B -38.0(3) .
C16B O3B C19B C18B -9.2(3) .
C17B C18B C19B O3B 29.8(3) .
